data_7122744
loop_
_publ_author_name
'Hayashi, Daiki'
'Yoshinari, Nobuto'
'Konno, Takumi'

_publ_section_title
;
 Conversion of 12-Membered D3- and L3-CoIII3CdII3 Metallorings into a
 24-Membered D3L3-CoIII6CdII6 Metalloring
;
_journal_name_full 'Chemical Communications'
_journal_paper_doi 10.1039/C8CC09121H
_journal_year 2018
_chemical_absolute_configuration rm
_chemical_formula_moiety 'C36 H60 Cd3 Co3 I3 N6 O12 S6, 9(O)'
_chemical_formula_sum 'C36 H60 Cd3 Co3 I3 N6 O21 S6'
_chemical_formula_weight 1999.95
_space_group_crystal_system orthorhombic
_space_group_IT_number 20
_space_group_name_Hall 'C 2c 2'
_space_group_name_H-M_alt 'C 2 2 21'
_symmetry_space_group_name_Hall 'C 2c 2'
_symmetry_space_group_name_H-M 'C 2 2 21'
_atom_sites_solution_hydrogens geom
_audit_creation_method SHELXL-2014/7
_audit_update_record
;
2018-11-16 deposited with the CCDC.
2018-12-17 downloaded from the CCDC.
;
_cell_angle_alpha 90
_cell_angle_beta 90
_cell_angle_gamma 90
_cell_formula_units_Z 4
_cell_length_a 11.2149(7)
_cell_length_b 25.0212(15)
_cell_length_c 22.9649(16)
_cell_measurement_reflns_used 21850
_cell_measurement_temperature 200(2)
_cell_measurement_theta_max 27.66
_cell_measurement_theta_min 3.04
_cell_volume 6444.2(7)
_computing_cell_refinement 'RAPID AUTO'
_computing_data_collection 'RAPID AUTO (Rigaku, ????)'
_computing_data_reduction 'RAPID AUTO'
_computing_molecular_graphics 'Mercury 3.10'
_computing_structure_refinement 'SHELXL-2014/7 (Sheldrick, 2014)'
_computing_structure_solution 'SHELXS97 (Sheldrick, 2008)'
_diffrn_ambient_temperature 200(2)
_diffrn_detector_area_resol_mean 10.000
_diffrn_measured_fraction_theta_full 0.998
_diffrn_measured_fraction_theta_max 0.998
_diffrn_measurement_device_type 'Rigaku R-AXIS VII'
_diffrn_measurement_method \w
_diffrn_radiation_type MoK\a
_diffrn_radiation_wavelength 0.71075
_diffrn_reflns_av_R_equivalents 0.0267
_diffrn_reflns_av_unetI/netI 0.0247
_diffrn_reflns_Laue_measured_fraction_full 0.998
_diffrn_reflns_Laue_measured_fraction_max 0.998
_diffrn_reflns_limit_h_max 12
_diffrn_reflns_limit_h_min -14
_diffrn_reflns_limit_k_max 32
_diffrn_reflns_limit_k_min -32
_diffrn_reflns_limit_l_max 29
_diffrn_reflns_limit_l_min -29
_diffrn_reflns_number 25665
_diffrn_reflns_point_group_measured_fraction_full 0.998
_diffrn_reflns_point_group_measured_fraction_max 0.997
_diffrn_reflns_theta_full 25.242
_diffrn_reflns_theta_max 27.484
_diffrn_reflns_theta_min 3.044
_diffrn_source 'Rigaku FR-E SuperBright'
_exptl_absorpt_coefficient_mu 3.427
_exptl_absorpt_correction_T_max 1.0000
_exptl_absorpt_correction_T_min 0.7481
_exptl_absorpt_correction_type multi-scan
_exptl_absorpt_process_details 'ABSCOR (Rigaku, 1995)'
_exptl_crystal_colour purple
_exptl_crystal_density_diffrn 2.061
_exptl_crystal_description block
_exptl_crystal_F_000 3864
_exptl_crystal_size_max 0.100
_exptl_crystal_size_mid 0.050
_exptl_crystal_size_min 0.030
_refine_diff_density_max 2.648
_refine_diff_density_min -2.144
_refine_diff_density_rms 0.111
_refine_ls_abs_structure_details
;
 Flack x determined using 3128 quotients [(I+)-(I-)]/[(I+)+(I-)]
 (Parsons, Flack and Wagner, Acta Cryst. B69 (2013) 249-259).
;
_refine_ls_abs_structure_Flack 0.011(5)
_refine_ls_extinction_method none
_refine_ls_goodness_of_fit_ref 1.069
_refine_ls_hydrogen_treatment constr
_refine_ls_matrix_type full
_refine_ls_number_parameters 346
_refine_ls_number_reflns 7380
_refine_ls_number_restraints 0
_refine_ls_restrained_S_all 1.069
_refine_ls_R_factor_all 0.0317
_refine_ls_R_factor_gt 0.0310
_refine_ls_shift/su_max 0.001
_refine_ls_shift/su_mean 0.000
_refine_ls_structure_factor_coef Fsqd
_refine_ls_weighting_details 'w=1/[\s^2^(Fo^2^)+(0.0298P)^2^+33.1997P] where P=(Fo^2^+2Fc^2^)/3'
_refine_ls_weighting_scheme calc
_refine_ls_wR_factor_gt 0.0744
_refine_ls_wR_factor_ref 0.0749
_reflns_Friedel_coverage 0.820
_reflns_Friedel_fraction_full 0.997
_reflns_Friedel_fraction_max 0.995
_reflns_number_gt 7241
_reflns_number_total 7380
_reflns_threshold_expression 'I > 2\s(I)'
_cod_data_source_file c8cc09121h2.cif
_cod_data_source_block L3-1I
_cod_database_code 7122744
_shelx_shelxl_version_number 2014/7
_shelx_space_group_comment
;
The symmetry employed for this shelxl refinement is uniquely defined
by the following loop, which should always be used as a source of
symmetry information in preference to the above space-group names.
They are only intended as comments.
;
_shelx_estimated_absorpt_t_min 0.726
_shelx_estimated_absorpt_t_max 0.904

loop_
_space_group_symop_operation_xyz
'x, y, z'
'-x, -y, z+1/2'
'x, -y, -z'
'-x, y, -z+1/2'
'x+1/2, y+1/2, z'
'-x+1/2, -y+1/2, z+1/2'
'x+1/2, -y+1/2, -z'
'-x+1/2, y+1/2, -z+1/2'

loop_
_atom_site_label
_atom_site_type_symbol
_atom_site_fract_x
_atom_site_fract_y
_atom_site_fract_z
_atom_site_U_iso_or_equiv
_atom_site_adp_type
_atom_site_occupancy
_atom_site_site_symmetry_order
_atom_site_calc_flag
_atom_site_refinement_flags_posn
_atom_site_refinement_flags_adp
_atom_site_refinement_flags_occupancy
_atom_site_disorder_assembly
_atom_site_disorder_group
Cd1 Cd 0.5000 0.87522(2) 0.7500 0.02792(14) Uani 1 2 d S T P . .
Cd2 Cd 0.53248(4) 0.66782(2) 0.88042(2) 0.03016(11) Uani 1 1 d . . . . .
Co1 Co 0.54458(7) 0.80614(3) 0.87853(3) 0.02217(16) Uani 1 1 d . . . . .
Co2 Co 0.5000 0.60100(4) 0.7500 0.0254(2) Uani 1 2 d S T P . .
I1 I 0.5000 0.98198(2) 0.7500 0.03791(15) Uani 1 2 d S T P . .
I2 I 0.54011(6) 0.61891(3) 0.98425(2) 0.0673(2) Uani 1 1 d . . . . .
S1 S 0.39002(14) 0.81245(6) 0.81683(6) 0.0260(3) Uani 1 1 d . . . . .
S2 S 0.64310(13) 0.74355(6) 0.82894(6) 0.0254(3) Uani 1 1 d . . . . .
S3 S 0.38312(14) 0.66002(6) 0.79774(6) 0.0266(3) Uani 1 1 d . . . . .
O1 O 0.4552(4) 0.75456(17) 0.92170(17) 0.0290(9) Uani 1 1 d . . . . .
O2 O 0.2779(5) 0.7477(2) 0.9663(2) 0.0469(14) Uani 1 1 d . . . . .
O3 O 0.6340(4) 0.86041(18) 0.83946(18) 0.0274(9) Uani 1 1 d . . . . .
O4 O 0.8197(5) 0.8922(3) 0.8357(3) 0.0514(15) Uani 1 1 d . . . . .
O5 O 0.3864(4) 0.59908(18) 0.68817(19) 0.0321(10) Uani 1 1 d . . . . .
O6 O 0.1900(6) 0.5855(3) 0.6765(3) 0.0583(17) Uani 1 1 d . . . . .
N1 N 0.4641(5) 0.8562(2) 0.9302(2) 0.0290(11) Uani 1 1 d . . . . .
H1 H 0.4648 0.8931 0.9135 0.035 Uiso 1 1 calc R U . . .
N2 N 0.6787(5) 0.8074(2) 0.9329(2) 0.0287(11) Uani 1 1 d . . . . .
H2 H 0.6837 0.7729 0.9548 0.034 Uiso 1 1 calc R U . . .
N3 N 0.3994(6) 0.5446(2) 0.7819(2) 0.0371(14) Uani 1 1 d . . . . .
H3 H 0.4123 0.5412 0.8249 0.045 Uiso 1 1 calc R U . . .
C1 C 0.2846(6) 0.8440(3) 0.8700(3) 0.0337(15) Uani 1 1 d . . . . .
C2 C 0.3412(6) 0.8338(3) 0.9304(3) 0.0330(14) Uani 1 1 d . . . . .
H2A H 0.2922 0.8508 0.9618 0.040 Uiso 1 1 calc R U . . .
C3 C 0.3551(7) 0.7742(3) 0.9415(3) 0.0345(15) Uani 1 1 d . . . . .
C4 C 0.1660(7) 0.8148(4) 0.8640(4) 0.054(2) Uani 1 1 d . . . . .
H4 H 0.1778 0.7766 0.8716 0.080 Uiso 1 1 calc R U . . .
H4A H 0.1089 0.8294 0.8922 0.080 Uiso 1 1 calc R U . . .
H4B H 0.1350 0.8197 0.8245 0.080 Uiso 1 1 calc R U . . .
C5 C 0.2670(8) 0.9037(4) 0.8582(4) 0.047(2) Uani 1 1 d . . . . .
H5 H 0.3435 0.9223 0.8621 0.071 Uiso 1 1 calc R U . . .
H5A H 0.2361 0.9087 0.8187 0.071 Uiso 1 1 calc R U . . .
H5B H 0.2100 0.9184 0.8863 0.071 Uiso 1 1 calc R U . . .
C6 C 0.7956(5) 0.7606(3) 0.8572(3) 0.0307(13) Uani 1 1 d . . . . .
C7 C 0.7808(6) 0.8128(3) 0.8923(3) 0.0298(13) Uani 1 1 d . . . . .
H7 H 0.8554 0.8208 0.9144 0.036 Uiso 1 1 calc R U . . .
C8 C 0.7478(6) 0.8600(3) 0.8528(3) 0.0330(15) Uani 1 1 d . . . . .
C9 C 0.8457(7) 0.7157(3) 0.8942(3) 0.0407(16) Uani 1 1 d . . . . .
H9 H 0.7943 0.7101 0.9281 0.061 Uiso 1 1 calc R U . . .
H9A H 0.8491 0.6828 0.8711 0.061 Uiso 1 1 calc R U . . .
H9B H 0.9262 0.7252 0.9072 0.061 Uiso 1 1 calc R U . . .
C10 C 0.8746(7) 0.7697(4) 0.8044(3) 0.0455(19) Uani 1 1 d . . . . .
H10 H 0.8416 0.7987 0.7807 0.068 Uiso 1 1 calc R U . . .
H10A H 0.9552 0.7792 0.8172 0.068 Uiso 1 1 calc R U . . .
H10B H 0.8780 0.7369 0.7811 0.068 Uiso 1 1 calc R U . . .
C11 C 0.5289(6) 0.8547(3) 0.9867(3) 0.0313(13) Uani 1 1 d . . . . .
H11 H 0.5051 0.8227 1.0092 0.038 Uiso 1 1 calc R U . . .
H11A H 0.5098 0.8869 1.0100 0.038 Uiso 1 1 calc R U . . .
C12 C 0.6601(7) 0.8529(3) 0.9735(3) 0.0333(14) Uani 1 1 d . . . . .
H12 H 0.6861 0.8868 0.9552 0.040 Uiso 1 1 calc R U . . .
H12A H 0.7064 0.8475 1.0097 0.040 Uiso 1 1 calc R U . . .
C13 C 0.2570(6) 0.6128(3) 0.8109(3) 0.0409(18) Uani 1 1 d . . . . .
C14 C 0.2793(8) 0.5658(3) 0.7700(3) 0.0424(18) Uani 1 1 d . . . . .
H14 H 0.2178 0.5374 0.7761 0.051 Uiso 1 1 calc R U . . .
C15 C 0.2806(7) 0.5837(3) 0.7061(3) 0.0396(17) Uani 1 1 d . . . . .
C16 C 0.4340(9) 0.4939(2) 0.7518(4) 0.053(2) Uani 1 1 d . . . . .
H16 H 0.4057 0.4625 0.7742 0.064 Uiso 1 1 calc R U . . .
H16A H 0.3986 0.4925 0.7123 0.064 Uiso 1 1 calc R U . . .
C17 C 0.1408(8) 0.6411(4) 0.7967(4) 0.059(2) Uani 1 1 d . . . . .
H17 H 0.1419 0.6527 0.7559 0.089 Uiso 1 1 calc R U . . .
H17A H 0.0739 0.6165 0.8028 0.089 Uiso 1 1 calc R U . . .
H17B H 0.1315 0.6723 0.8221 0.089 Uiso 1 1 calc R U . . .
C18 C 0.2520(8) 0.5953(4) 0.8745(3) 0.052(2) Uani 1 1 d . . . . .
H18 H 0.3262 0.5769 0.8848 0.078 Uiso 1 1 calc R U . . .
H18A H 0.2420 0.6267 0.8995 0.078 Uiso 1 1 calc R U . . .
H18B H 0.1845 0.5710 0.8801 0.078 Uiso 1 1 calc R U . . .
O7 O 0.8783(13) 0.5476(4) 0.9315(5) 0.145(6) Uani 1 1 d . . . . .
O8 O 1.0405(11) 0.4692(3) 0.9101(3) 0.099(3) Uani 1 1 d . . . . .
O9 O 0.9502(10) 0.9807(3) 0.8887(4) 0.103(3) Uani 1 1 d . . . . .
O10 O 0.699(4) 0.5000 1.0000 0.31(2) Uiso 1 2 d S . P . .
O11A O 0.1984(19) 0.5000 1.0000 0.150(7) Uiso 1 2 d S . P A 1
O11B O 0.383(5) 0.5000 1.0000 0.40(3) Uiso 1 2 d S . P B 2

loop_
_atom_site_aniso_label
_atom_site_aniso_U_11
_atom_site_aniso_U_22
_atom_site_aniso_U_33
_atom_site_aniso_U_23
_atom_site_aniso_U_13
_atom_site_aniso_U_12
Cd1 0.0334(3) 0.0293(3) 0.0211(3) 0.000 0.0042(2) 0.000
Cd2 0.0363(2) 0.0325(2) 0.0218(2) -0.00056(17) -0.00223(18) -0.00868(19)
Co1 0.0258(4) 0.0268(4) 0.0139(3) 0.0002(3) -0.0002(3) -0.0061(3)
Co2 0.0375(6) 0.0219(5) 0.0170(5) 0.000 -0.0032(5) 0.000
I1 0.0354(3) 0.0283(3) 0.0500(4) 0.000 -0.0085(3) 0.000
I2 0.0612(4) 0.1119(5) 0.0289(2) 0.0249(3) -0.0090(2) -0.0087(4)
S1 0.0240(7) 0.0364(8) 0.0176(7) -0.0016(6) 0.0007(5) -0.0050(6)
S2 0.0268(7) 0.0315(7) 0.0181(6) -0.0024(5) 0.0004(5) -0.0052(6)
S3 0.0288(7) 0.0299(8) 0.0212(7) -0.0007(6) 0.0002(6) -0.0040(6)
O1 0.036(2) 0.032(2) 0.0190(18) -0.0008(16) 0.0050(18) -0.0110(19)
O2 0.048(3) 0.055(3) 0.037(3) 0.003(2) 0.021(2) -0.017(3)
O3 0.030(2) 0.030(2) 0.022(2) 0.0048(17) -0.0038(17) -0.0086(18)
O4 0.040(3) 0.054(3) 0.060(4) 0.020(3) -0.007(3) -0.022(3)
O5 0.041(3) 0.032(2) 0.023(2) -0.0017(18) -0.0038(19) -0.009(2)
O6 0.056(4) 0.078(5) 0.041(3) 0.010(3) -0.019(3) -0.028(3)
N1 0.034(3) 0.034(3) 0.019(2) 0.0004(19) 0.001(2) -0.003(2)
N2 0.035(3) 0.033(3) 0.019(2) 0.001(2) -0.004(2) -0.005(2)
N3 0.060(4) 0.028(3) 0.023(3) 0.004(2) -0.005(3) -0.015(3)
C1 0.027(3) 0.051(4) 0.023(3) -0.001(3) 0.008(2) 0.000(3)
C2 0.031(3) 0.047(4) 0.021(3) -0.003(3) 0.007(2) -0.005(3)
C3 0.041(4) 0.043(4) 0.020(3) -0.001(3) 0.002(3) -0.014(3)
C4 0.029(4) 0.098(7) 0.034(4) -0.005(4) 0.006(3) -0.010(4)
C5 0.047(4) 0.061(5) 0.033(4) 0.003(4) 0.008(3) 0.021(4)
C6 0.023(3) 0.044(3) 0.025(3) 0.004(3) -0.004(2) -0.004(3)
C7 0.026(3) 0.038(3) 0.025(3) 0.002(3) -0.007(2) -0.012(2)
C8 0.034(4) 0.036(3) 0.028(3) 0.008(3) -0.006(3) -0.011(3)
C9 0.039(4) 0.047(4) 0.036(4) -0.001(3) -0.008(3) 0.008(3)
C10 0.031(4) 0.070(5) 0.035(4) 0.000(4) 0.005(3) -0.011(4)
C11 0.044(4) 0.031(3) 0.019(3) -0.004(2) -0.002(3) -0.006(3)
C12 0.045(4) 0.032(3) 0.023(3) -0.005(3) -0.010(3) -0.005(3)
C13 0.033(4) 0.058(5) 0.031(4) 0.001(3) -0.003(3) -0.021(3)
C14 0.053(4) 0.045(4) 0.029(3) 0.003(3) -0.005(3) -0.026(4)
C15 0.054(4) 0.040(4) 0.025(3) 0.001(3) -0.010(3) -0.017(3)
C16 0.101(7) 0.022(3) 0.036(3) 0.003(3) -0.008(5) -0.015(4)
C17 0.033(4) 0.088(7) 0.057(5) -0.005(5) -0.004(4) -0.014(4)
C18 0.056(5) 0.068(5) 0.032(4) -0.002(4) 0.005(4) -0.033(4)
O7 0.242(15) 0.069(5) 0.123(9) 0.012(6) -0.126(10) -0.004(7)
O8 0.192(10) 0.051(4) 0.053(4) 0.006(3) -0.014(6) -0.037(5)
O9 0.171(10) 0.065(4) 0.073(5) 0.021(4) -0.050(6) -0.022(5)

loop_
_atom_type_symbol
_atom_type_description
_atom_type_scat_dispersion_real
_atom_type_scat_dispersion_imag
_atom_type_scat_source
Cd Cd -0.8075 1.2024 'International Tables Vol C Tables 4.2.6.8 and 6.1.1.4'
Co Co 0.3494 0.9721 'International Tables Vol C Tables 4.2.6.8 and 6.1.1.4'
C C 0.0033 0.0016 'International Tables Vol C Tables 4.2.6.8 and 6.1.1.4'
H H 0.0000 0.0000 'International Tables Vol C Tables 4.2.6.8 and 6.1.1.4'
O O 0.0106 0.0060 'International Tables Vol C Tables 4.2.6.8 and 6.1.1.4'
N N 0.0061 0.0033 'International Tables Vol C Tables 4.2.6.8 and 6.1.1.4'
S S 0.1246 0.1234 'International Tables Vol C Tables 4.2.6.8 and 6.1.1.4'
I I -0.4742 1.8119 'International Tables Vol C Tables 4.2.6.8 and 6.1.1.4'

loop_
_geom_angle_atom_site_label_1
_geom_angle_atom_site_label_2
_geom_angle_atom_site_label_3
_geom_angle
_geom_angle_site_symmetry_1
_geom_angle_site_symmetry_3
S1 Cd1 S1 102.85(8) 4_656 .
S1 Cd1 O3 96.36(11) 4_656 .
S1 Cd1 O3 73.11(10) . .
S1 Cd1 O3 73.11(10) 4_656 4_656
S1 Cd1 O3 96.36(11) . 4_656
O3 Cd1 O3 163.4(2) . 4_656
S1 Cd1 I1 128.58(4) 4_656 .
S1 Cd1 I1 128.58(4) . .
O3 Cd1 I1 98.28(10) . .
O3 Cd1 I1 98.29(10) 4_656 .
O5 Cd2 O1 162.29(14) 4_656 .
O5 Cd2 S3 73.53(11) 4_656 .
O1 Cd2 S3 96.92(11) . .
O5 Cd2 S2 92.40(12) 4_656 .
O1 Cd2 S2 72.69(10) . .
S3 Cd2 S2 91.79(5) . .
O5 Cd2 I2 103.56(10) 4_656 .
O1 Cd2 I2 93.98(9) . .
S3 Cd2 I2 130.60(4) . .
S2 Cd2 I2 137.26(4) . .
O1 Co1 O3 176.52(19) . .
O1 Co1 N1 82.8(2) . .
O3 Co1 N1 94.1(2) . .
O1 Co1 N2 94.7(2) . .
O3 Co1 N2 83.4(2) . .
N1 Co1 N2 87.5(2) . .
O1 Co1 S2 92.90(14) . .
O3 Co1 S2 89.97(15) . .
N1 Co1 S2 173.15(16) . .
N2 Co1 S2 87.48(18) . .
O1 Co1 S1 88.28(14) . .
O3 Co1 S1 93.37(14) . .
N1 Co1 S1 88.95(17) . .
N2 Co1 S1 175.05(18) . .
S2 Co1 S1 96.30(6) . .
O5 Co2 O5 177.1(3) 4_656 .
O5 Co2 N3 82.8(2) 4_656 4_656
O5 Co2 N3 95.1(2) . 4_656
O5 Co2 N3 95.1(2) 4_656 .
O5 Co2 N3 82.8(2) . .
N3 Co2 N3 87.3(4) 4_656 .
O5 Co2 S3 92.45(14) 4_656 .
O5 Co2 S3 89.43(15) . .
N3 Co2 S3 172.56(18) 4_656 .
N3 Co2 S3 87.4(2) . .
O5 Co2 S3 89.44(15) 4_656 4_656
O5 Co2 S3 92.44(15) . 4_656
N3 Co2 S3 87.4(2) 4_656 4_656
N3 Co2 S3 172.55(18) . 4_656
S3 Co2 S3 98.33(9) . 4_656
C1 S1 Co1 96.1(2) . .
C1 S1 Cd1 116.3(2) . .
Co1 S1 Cd1 92.89(6) . .
C6 S2 Co1 96.6(2) . .
C6 S2 Cd2 116.8(2) . .
Co1 S2 Cd2 92.52(6) . .
C13 S3 Co2 96.0(3) . .
C13 S3 Cd2 115.3(2) . .
Co2 S3 Cd2 91.74(6) . .
C3 O1 Co1 112.2(4) . .
C3 O1 Cd2 138.5(4) . .
Co1 O1 Cd2 101.88(18) . .
C8 O3 Co1 113.2(4) . .
C8 O3 Cd1 139.1(4) . .
Co1 O3 Cd1 99.84(17) . .
C15 O5 Co2 112.1(4) . .
C15 O5 Cd2 136.6(5) . 4_656
Co2 O5 Cd2 102.03(19) . 4_656
C11 N1 C2 116.1(5) . .
C11 N1 Co1 106.8(4) . .
C2 N1 Co1 100.9(4) . .
C11 N1 H1 110.8 . .
C2 N1 H1 110.8 . .
Co1 N1 H1 110.8 . .
C7 N2 C12 115.6(5) . .
C7 N2 Co1 101.2(4) . .
C12 N2 Co1 107.7(4) . .
C7 N2 H2 110.6 . .
C12 N2 H2 110.6 . .
Co1 N2 H2 110.6 . .
C14 N3 C16 117.2(6) . .
C14 N3 Co2 101.4(4) . .
C16 N3 Co2 106.8(5) . .
C14 N3 H3 110.3 . .
C16 N3 H3 110.3 . .
Co2 N3 H3 110.3 . .
C4 C1 C5 109.8(7) . .
C4 C1 C2 111.1(6) . .
C5 C1 C2 111.8(6) . .
C4 C1 S1 106.9(5) . .
C5 C1 S1 112.2(5) . .
C2 C1 S1 104.8(5) . .
N1 C2 C3 106.0(6) . .
N1 C2 C1 108.4(5) . .
C3 C2 C1 110.7(6) . .
N1 C2 H2A 110.5 . .
C3 C2 H2A 110.5 . .
C1 C2 H2A 110.5 . .
O2 C3 O1 124.3(7) . .
O2 C3 C2 122.3(7) . .
O1 C3 C2 113.4(5) . .
C1 C4 H4 109.5 . .
C1 C4 H4A 109.5 . .
H4 C4 H4A 109.5 . .
C1 C4 H4B 109.5 . .
H4 C4 H4B 109.5 . .
H4A C4 H4B 109.5 . .
C1 C5 H5 109.5 . .
C1 C5 H5A 109.5 . .
H5 C5 H5A 109.5 . .
C1 C5 H5B 109.5 . .
H5 C5 H5B 109.5 . .
H5A C5 H5B 109.5 . .
C9 C6 C10 110.0(6) . .
C9 C6 C7 112.0(5) . .
C10 C6 C7 110.7(6) . .
C9 C6 S2 111.3(5) . .
C10 C6 S2 106.8(4) . .
C7 C6 S2 105.9(4) . .
N2 C7 C8 104.8(6) . .
N2 C7 C6 109.5(5) . .
C8 C7 C6 111.6(5) . .
N2 C7 H7 110.3 . .
C8 C7 H7 110.3 . .
C6 C7 H7 110.3 . .
O4 C8 O3 124.6(7) . .
O4 C8 C7 123.1(6) . .
O3 C8 C7 112.3(5) . .
C6 C9 H9 109.5 . .
C6 C9 H9A 109.5 . .
H9 C9 H9A 109.5 . .
C6 C9 H9B 109.5 . .
H9 C9 H9B 109.5 . .
H9A C9 H9B 109.5 . .
C6 C10 H10 109.5 . .
C6 C10 H10A 109.5 . .
H10 C10 H10A 109.5 . .
C6 C10 H10B 109.5 . .
H10 C10 H10B 109.5 . .
H10A C10 H10B 109.5 . .
N1 C11 C12 107.7(5) . .
N1 C11 H11 110.2 . .
C12 C11 H11 110.2 . .
N1 C11 H11A 110.2 . .
C12 C11 H11A 110.2 . .
H11 C11 H11A 108.5 . .
N2 C12 C11 106.6(5) . .
N2 C12 H12 110.4 . .
C11 C12 H12 110.4 . .
N2 C12 H12A 110.4 . .
C11 C12 H12A 110.4 . .
H12 C12 H12A 108.6 . .
C17 C13 C18 108.0(7) . .
C17 C13 C14 111.5(7) . .
C18 C13 C14 112.0(7) . .
C17 C13 S3 108.7(6) . .
C18 C13 S3 111.4(5) . .
C14 C13 S3 105.3(5) . .
N3 C14 C13 108.2(6) . .
N3 C14 C15 106.0(6) . .
C13 C14 C15 111.5(7) . .
N3 C14 H14 110.4 . .
C13 C14 H14 110.4 . .
C15 C14 H14 110.4 . .
O6 C15 O5 124.4(7) . .
O6 C15 C14 122.3(7) . .
O5 C15 C14 113.2(6) . .
C16 C16 N3 106.6(6) 4_656 .
C16 C16 H16 110.4 4_656 .
N3 C16 H16 110.4 . .
C16 C16 H16A 110.4 4_656 .
N3 C16 H16A 110.4 . .
H16 C16 H16A 108.6 . .
C13 C17 H17 109.5 . .
C13 C17 H17A 109.5 . .
H17 C17 H17A 109.5 . .
C13 C17 H17B 109.5 . .
H17 C17 H17B 109.5 . .
H17A C17 H17B 109.5 . .
C13 C18 H18 109.5 . .
C13 C18 H18A 109.5 . .
H18 C18 H18A 109.5 . .
C13 C18 H18B 109.5 . .
H18 C18 H18B 109.5 . .
H18A C18 H18B 109.5 . .

loop_
_geom_bond_atom_site_label_1
_geom_bond_atom_site_label_2
_geom_bond_distance
_geom_bond_site_symmetry_2
Cd1 S1 2.5186(16) 4_656
Cd1 S1 2.5186(16) .
Cd1 O3 2.572(4) .
Cd1 O3 2.572(4) 4_656
Cd1 I1 2.6713(9) .
Cd2 O5 2.503(5) 4_656
Cd2 O1 2.522(4) .
Cd2 S3 2.5396(16) .
Cd2 S2 2.5548(16) .
Cd2 I2 2.6815(7) .
Co1 O1 1.911(4) .
Co1 O3 1.911(4) .
Co1 N1 1.948(5) .
Co1 N2 1.955(5) .
Co1 S2 2.2293(17) .
Co1 S1 2.2443(17) .
Co2 O5 1.908(5) 4_656
Co2 O5 1.908(5) .
Co2 N3 1.951(6) 4_656
Co2 N3 1.951(6) .
Co2 S3 2.2586(17) .
Co2 S3 2.2586(17) 4_656
S1 C1 1.874(7) .
S2 C6 1.878(6) .
S3 C13 1.868(7) .
O1 C3 1.308(9) .
O2 C3 1.231(8) .
O3 C8 1.313(8) .
O4 C8 1.207(8) .
O5 C15 1.314(9) .
O5 Cd2 2.503(5) 4_656
O6 C15 1.224(9) .
N1 C11 1.487(8) .
N1 C2 1.488(9) .
N1 H1 1.0000 .
N2 C7 1.482(8) .
N2 C12 1.488(8) .
N2 H2 1.0000 .
N3 C14 1.473(11) .
N3 C16 1.496(9) .
N3 H3 1.0000 .
C1 C4 1.523(11) .
C1 C5 1.532(11) .
C1 C2 1.547(9) .
C2 C3 1.523(11) .
C2 H2A 1.0000 .
C4 H4 0.9800 .
C4 H4A 0.9800 .
C4 H4B 0.9800 .
C5 H5 0.9800 .
C5 H5A 0.9800 .
C5 H5B 0.9800 .
C6 C9 1.516(10) .
C6 C10 1.520(9) .
C6 C7 1.543(10) .
C7 C8 1.534(9) .
C7 H7 1.0000 .
C9 H9 0.9800 .
C9 H9A 0.9800 .
C9 H9B 0.9800 .
C10 H10 0.9800 .
C10 H10A 0.9800 .
C10 H10B 0.9800 .
C11 C12 1.502(10) .
C11 H11 0.9900 .
C11 H11A 0.9900 .
C12 H12 0.9900 .
C12 H12A 0.9900 .
C13 C17 1.519(12) .
C13 C18 1.525(11) .
C13 C14 1.527(11) .
C14 C15 1.533(10) .
C14 H14 1.0000 .
C16 C16 1.48(2) 4_656
C16 H16 0.9900 .
C16 H16A 0.9900 .
C17 H17 0.9800 .
C17 H17A 0.9800 .
C17 H17B 0.9800 .
C18 H18 0.9800 .
C18 H18A 0.9800 .
C18 H18B 0.9800 .

loop_
_geom_hbond_atom_site_label_D
_geom_hbond_atom_site_label_H
_geom_hbond_atom_site_label_A
_geom_hbond_distance_DH
_geom_hbond_distance_HA
_geom_hbond_distance_DA
_geom_hbond_angle_DHA
_geom_hbond_site_symmetry_A
N1 H1 O8 1.00 2.09 2.990(9) 149.3 5_455
N2 H2 O2 1.00 2.16 2.914(7) 131.0 7_567
N3 H3 O9 1.00 2.15 2.981(9) 139.5 5_445
C4 H4 O2 0.98 2.55 3.149(11) 119.2 .
C11 H11A O7 0.99 2.58 3.515(11) 157.1 7_467
C12 H12A O2 0.99 2.57 3.160(9) 118.0 7_567
C14 H14 I1 1.00 2.87 3.798(7) 154.2 5_445
C16 H16 O4 0.99 2.45 3.439(10) 173.1 5_445
C17 H17 O6 0.98 2.54 3.139(12) 119.5 .

loop_
_geom_torsion_atom_site_label_1
_geom_torsion_atom_site_label_2
_geom_torsion_atom_site_label_3
_geom_torsion_atom_site_label_4
_geom_torsion
_geom_torsion_site_symmetry_1
_geom_torsion_site_symmetry_4
Co1 S1 C1 C4 -134.5(5) . .
Cd1 S1 C1 C4 129.2(5) . .
Co1 S1 C1 C5 105.1(5) . .
Cd1 S1 C1 C5 8.8(6) . .
Co1 S1 C1 C2 -16.4(5) . .
Cd1 S1 C1 C2 -112.7(4) . .
C11 N1 C2 C3 -66.6(7) . .
Co1 N1 C2 C3 48.3(5) . .
C11 N1 C2 C1 174.6(5) . .
Co1 N1 C2 C1 -70.5(6) . .
C4 C1 C2 N1 171.5(6) . .
C5 C1 C2 N1 -65.4(7) . .
S1 C1 C2 N1 56.3(6) . .
C4 C1 C2 C3 55.6(8) . .
C5 C1 C2 C3 178.7(6) . .
S1 C1 C2 C3 -59.5(6) . .
Co1 O1 C3 O2 173.6(6) . .
Cd2 O1 C3 O2 30.8(11) . .
Co1 O1 C3 C2 -5.6(7) . .
Cd2 O1 C3 C2 -148.5(4) . .
N1 C2 C3 O2 150.8(6) . .
C1 C2 C3 O2 -91.9(8) . .
N1 C2 C3 O1 -29.9(7) . .
C1 C2 C3 O1 87.4(7) . .
Co1 S2 C6 C9 114.0(5) . .
Cd2 S2 C6 C9 17.8(6) . .
Co1 S2 C6 C10 -126.0(5) . .
Cd2 S2 C6 C10 137.8(5) . .
Co1 S2 C6 C7 -7.9(4) . .
Cd2 S2 C6 C7 -104.1(4) . .
C12 N2 C7 C8 -65.3(6) . .
Co1 N2 C7 C8 50.7(5) . .
C12 N2 C7 C6 174.8(5) . .
Co1 N2 C7 C6 -69.2(5) . .
C9 C6 C7 N2 -72.8(7) . .
C10 C6 C7 N2 164.1(5) . .
S2 C6 C7 N2 48.7(6) . .
C9 C6 C7 C8 171.6(6) . .
C10 C6 C7 C8 48.5(7) . .
S2 C6 C7 C8 -66.9(6) . .
Co1 O3 C8 O4 -176.1(7) . .
Cd1 O3 C8 O4 42.7(12) . .
Co1 O3 C8 C7 5.0(7) . .
Cd1 O3 C8 C7 -136.2(5) . .
N2 C7 C8 O4 142.5(7) . .
C6 C7 C8 O4 -99.0(8) . .
N2 C7 C8 O3 -38.5(7) . .
C6 C7 C8 O3 79.9(7) . .
C2 N1 C11 C12 153.1(6) . .
Co1 N1 C11 C12 41.5(6) . .
C7 N2 C12 C11 151.1(5) . .
Co1 N2 C12 C11 38.8(6) . .
N1 C11 C12 N2 -53.3(6) . .
Co2 S3 C13 C17 -134.8(5) . .
Cd2 S3 C13 C17 130.4(5) . .
Co2 S3 C13 C18 106.3(6) . .
Cd2 S3 C13 C18 11.5(7) . .
Co2 S3 C13 C14 -15.3(5) . .
Cd2 S3 C13 C14 -110.1(5) . .
C16 N3 C14 C13 172.5(6) . .
Co2 N3 C14 C13 -71.7(6) . .
C16 N3 C14 C15 -67.8(7) . .
Co2 N3 C14 C15 48.0(6) . .
C17 C13 C14 N3 173.4(6) . .
C18 C13 C14 N3 -65.5(7) . .
S3 C13 C14 N3 55.8(6) . .
C17 C13 C14 C15 57.2(8) . .
C18 C13 C14 C15 178.4(6) . .
S3 C13 C14 C15 -60.4(7) . .
Co2 O5 C15 O6 170.6(7) . .
Cd2 O5 C15 O6 31.3(12) 4_656 .
Co2 O5 C15 C14 -6.1(8) . .
Cd2 O5 C15 C14 -145.4(5) 4_656 .
N3 C14 C15 O6 153.8(8) . .
C13 C14 C15 O6 -88.7(9) . .
N3 C14 C15 O5 -29.4(8) . .
C13 C14 C15 O5 88.1(8) . .
C14 N3 C16 C16 154.8(8) . 4_656
Co2 N3 C16 C16 42.1(9) . 4_656
